data_7133631
loop_
_publ_author_name
'Zhang, Yi'
'Yan, Huihui'
'Zhao, Peng'
'Chen, Rener'
'Fang, Weiwei'
'Wang, Lei'
'Ma, Yongmin'

_publ_section_title
;
 Eco-friendly &#x3b1;,&#x3b2;-C(sp<sup>3</sup>)-H difunctionalization of
 tertiary amines <i>via</i> sequential [1,5]-hydride transfer and
 hetero-Diels-Alder cyclization.
;
_journal_issue 77
_journal_name_full 'Chemical communications (Cambridge, England)'
_journal_page_first 10712
_journal_page_last 10715
_journal_paper_doi 10.1039/d4cc02858a
_journal_volume 60
_journal_year 2024
_chemical_formula_moiety 'C39 H45 N3 O2'
_chemical_formula_sum 'C39 H45 N3 O2'
_chemical_formula_weight 587.78
_space_group_crystal_system triclinic
_space_group_IT_number 2
_space_group_name_Hall '-P 1'
_space_group_name_H-M_alt 'P -1'
_atom_sites_solution_hydrogens geom
_atom_sites_solution_primary dual
_audit_creation_date 2024-08-04
_audit_creation_method
;
Olex2 1.2
(compiled 2018.05.29 svn.r3508 for OlexSys, GUI svn.r5506)
;
_audit_update_record
;
2024-08-05 deposited with the CCDC.	2024-08-28 downloaded from the CCDC.
;
_cell_angle_alpha 105.788(2)
_cell_angle_beta 92.153(2)
_cell_angle_gamma 109.699(2)
_cell_formula_units_Z 2
_cell_length_a 9.5701(5)
_cell_length_b 12.7196(8)
_cell_length_c 14.9523(9)
_cell_measurement_reflns_used 4873
_cell_measurement_temperature 273(2)
_cell_measurement_theta_max 27.87
_cell_measurement_theta_min 2.60
_cell_volume 1632.07(17)
_computing_cell_refinement 'SAINT V8.40B (?, 2016)'
_computing_data_reduction 'SAINT V8.40B (?, 2016)'
_computing_molecular_graphics 'Olex2 (Dolomanov et al., 2009)'
_computing_publication_material 'Olex2 (Dolomanov et al., 2009)'
_computing_structure_refinement 'ShelXL (Sheldrick, 2015)'
_computing_structure_solution 'ShelXT (Sheldrick, 2015)'
_diffrn_ambient_temperature 273.15
_diffrn_measured_fraction_theta_full 0.998
_diffrn_measured_fraction_theta_max 0.995
_diffrn_measurement_device_type 'CCD area detector'
_diffrn_measurement_method 'phi and omega scans'
_diffrn_radiation_monochromator graphite
_diffrn_radiation_type MoK\a
_diffrn_radiation_wavelength 0.71073
_diffrn_reflns_av_R_equivalents 0.0711
_diffrn_reflns_av_unetI/netI 0.0512
_diffrn_reflns_Laue_measured_fraction_full 0.998
_diffrn_reflns_Laue_measured_fraction_max 0.995
_diffrn_reflns_limit_h_max 11
_diffrn_reflns_limit_h_min -12
_diffrn_reflns_limit_k_max 16
_diffrn_reflns_limit_k_min -16
_diffrn_reflns_limit_l_max 19
_diffrn_reflns_limit_l_min -19
_diffrn_reflns_number 35820
_diffrn_reflns_point_group_measured_fraction_full 0.998
_diffrn_reflns_point_group_measured_fraction_max 0.995
_diffrn_reflns_theta_full 25.242
_diffrn_reflns_theta_max 28.302
_diffrn_reflns_theta_min 2.284
_exptl_absorpt_coefficient_mu 0.074
_exptl_absorpt_correction_T_max 0.7457
_exptl_absorpt_correction_T_min 0.7180
_exptl_absorpt_correction_type multi-scan
_exptl_absorpt_process_details
;
SADABS-2016/2 (Bruker,2016/2) was used for absorption correction.
wR2(int) was 0.0974 before and 0.0657 after correction.
The Ratio of minimum to maximum transmission is 0.9629.
The \l/2 correction factor is Not present.
;
_exptl_crystal_colour colourless
_exptl_crystal_colour_primary colourless
_exptl_crystal_density_diffrn 1.196
_exptl_crystal_description block
_exptl_crystal_F_000 632
_exptl_crystal_size_max 0.23
_exptl_crystal_size_mid 0.22
_exptl_crystal_size_min 0.18
_refine_diff_density_max 0.266
_refine_diff_density_min -0.250
_refine_diff_density_rms 0.043
_refine_ls_extinction_method none
_refine_ls_goodness_of_fit_ref 1.033
_refine_ls_hydrogen_treatment constr
_refine_ls_matrix_type full
_refine_ls_number_parameters 398
_refine_ls_number_reflns 8087
_refine_ls_number_restraints 0
_refine_ls_restrained_S_all 1.033
_refine_ls_R_factor_all 0.0943
_refine_ls_R_factor_gt 0.0547
_refine_ls_shift/su_max 0.003
_refine_ls_shift/su_mean 0.000
_refine_ls_structure_factor_coef Fsqd
_refine_ls_weighting_details 'w=1/[\s^2^(Fo^2^)+(0.0667P)^2^+0.3316P] where P=(Fo^2^+2Fc^2^)/3'
_refine_ls_weighting_scheme calc
_refine_ls_wR_factor_gt 0.1314
_refine_ls_wR_factor_ref 0.1655
_reflns_Friedel_coverage 0.000
_reflns_number_gt 4896
_reflns_number_total 8087
_reflns_threshold_expression 'I > 2\s(I)'
_cod_data_source_file d4cc02858a2.cif
_cod_data_source_block 1
_cod_depositor_comments 'Adding full bibliography for 7133630--7133631.cif.'
_cod_database_code 7133631
_shelx_shelxl_version_number 2016/6
_shelx_space_group_comment
;
The symmetry employed for this shelxl refinement is uniquely defined
by the following loop, which should always be used as a source of
symmetry information in preference to the above space-group names.
They are only intended as comments.
;
_shelx_estimated_absorpt_t_max 0.987
_shelx_estimated_absorpt_t_min 0.983
_olex2_refinement_description
;
1. Fixed Uiso
 At 1.2 times of:
  All C(H) groups, All C(H,H) groups
 At 1.5 times of:
  All C(H,H,H) groups
2.a Ternary CH refined with riding coordinates:
 C12(H12), C25(H25), C24(H24)
2.b Secondary CH2 refined with riding coordinates:
 C28(H28A,H28B), C26(H26A,H26B), C27(H27A,H27B), C35(H35A,H35B), C19(H19A,
 H19B), C39(H39A,H39B), C36(H36A,H36B), C22(H22A,H22B), C20(H20A,H20B),
 C21(H21A,H21B), C23(H23A,H23B), C38(H38A,H38B), C37(H37A,H37B)
2.c Aromatic/amide H refined with riding coordinates:
 C14(H14), C10(H10), C1(H1), C17(H17), C16(H16), C15(H15), C4(H4), C30(H30),
 C2(H2), C3(H3), C33(H33), C31(H31), C32(H32)
2.d Idealised Me refined as rotating group:
 C11(H11A,H11B,H11C)
;
_olex2_submission_special_instructions 'No special instructions were received'

loop_
_space_group_symop_operation_xyz
'x, y, z'
'-x, -y, -z'

loop_
_atom_site_label
_atom_site_type_symbol
_atom_site_fract_x
_atom_site_fract_y
_atom_site_fract_z
_atom_site_U_iso_or_equiv
_atom_site_adp_type
_atom_site_occupancy
_atom_site_site_symmetry_order
_atom_site_calc_flag
_atom_site_refinement_flags_posn
_atom_site_refinement_flags_adp
_atom_site_refinement_flags_occupancy
_atom_site_disorder_assembly
_atom_site_disorder_group
O2 O 0.55239(13) 0.65085(10) 0.34118(8) 0.0444(3) Uani 1 1 d . . . . .
O1 O 0.36797(15) 0.50798(11) 0.41004(9) 0.0540(4) Uani 1 1 d . . . . .
N2 N 0.67571(15) 0.85213(12) 0.35653(10) 0.0404(3) Uani 1 1 d . . . . .
N1 N 0.94219(16) 0.69362(12) 0.08900(10) 0.0421(3) Uani 1 1 d . . . . .
N3 N 0.82444(18) 1.12804(14) 0.37836(12) 0.0543(4) Uani 1 1 d . . . . .
C8 C 0.52317(17) 0.53637(14) 0.29404(12) 0.0376(4) Uani 1 1 d . . . . .
C13 C 0.86296(18) 0.59296(14) 0.20661(11) 0.0368(4) Uani 1 1 d . . . . .
C6 C 0.54325(19) 0.37392(15) 0.17306(12) 0.0402(4) Uani 1 1 d . . . . .
C7 C 0.58707(17) 0.49769(14) 0.21769(11) 0.0375(4) Uani 1 1 d . . . . .
C18 C 0.97824(18) 0.64773(14) 0.16105(12) 0.0387(4) Uani 1 1 d . . . . .
C12 C 0.70275(17) 0.58522(14) 0.18165(12) 0.0369(4) Uani 1 1 d . . . . .
H12 H 0.679787 0.559030 0.113003 0.044 Uiso 1 1 calc R . . . .
C9 C 0.41590(19) 0.45600(15) 0.33141(12) 0.0419(4) Uani 1 1 d . . . . .
C25 C 0.68386(18) 0.73907(14) 0.32186(12) 0.0380(4) Uani 1 1 d . . . . .
H25 H 0.774764 0.738928 0.354185 0.046 Uiso 1 1 calc R . . . .
C24 C 0.69063(18) 0.70687(14) 0.21715(12) 0.0386(4) Uani 1 1 d . . . . .
H24 H 0.782520 0.763882 0.207164 0.046 Uiso 1 1 calc R . . . .
C5 C 0.4326(2) 0.29492(15) 0.20831(13) 0.0442(4) Uani 1 1 d . . . . .
C14 C 0.8999(2) 0.55202(16) 0.27773(13) 0.0455(4) Uani 1 1 d . . . . .
H14 H 0.824509 0.515483 0.308577 0.055 Uiso 1 1 calc R . . . .
C29 C 0.70243(19) 0.90620(15) 0.45602(13) 0.0427(4) Uani 1 1 d . . . . .
C10 C 0.3717(2) 0.33881(15) 0.28836(13) 0.0462(4) Uani 1 1 d . . . . .
H10 H 0.300522 0.286951 0.311920 0.055 Uiso 1 1 calc R . . . .
C28 C 0.5513(2) 0.86917(16) 0.30922(14) 0.0477(4) Uani 1 1 d . . . . .
H28A H 0.559238 0.950138 0.333909 0.057 Uiso 1 1 calc R . . . .
H28B H 0.456837 0.819991 0.321916 0.057 Uiso 1 1 calc R . . . .
C1 C 0.6050(2) 0.32653(17) 0.09479(13) 0.0510(5) Uani 1 1 d . . . . .
H1 H 0.679534 0.376716 0.071797 0.061 Uiso 1 1 calc R . . . .
C17 C 1.12444(19) 0.65812(16) 0.18798(14) 0.0493(4) Uani 1 1 d . . . . .
H17 H 1.200832 0.693687 0.157297 0.059 Uiso 1 1 calc R . . . .
C26 C 0.5588(2) 0.71711(16) 0.16418(13) 0.0467(4) Uani 1 1 d . . . . .
H26A H 0.569650 0.703050 0.098184 0.056 Uiso 1 1 calc R . . . .
H26B H 0.465904 0.658611 0.169439 0.056 Uiso 1 1 calc R . . . .
C34 C 0.8124(2) 1.01840(16) 0.49163(14) 0.0486(4) Uani 1 1 d . . . . .
C27 C 0.5534(2) 0.83907(17) 0.20483(14) 0.0530(5) Uani 1 1 d . . . . .
H27A H 0.640171 0.896330 0.191748 0.064 Uiso 1 1 calc R . . . .
H27B H 0.464303 0.842676 0.174635 0.064 Uiso 1 1 calc R . . . .
C16 C 1.1585(2) 0.61712(17) 0.25871(15) 0.0533(5) Uani 1 1 d . . . . .
H16 H 1.256894 0.625199 0.275764 0.064 Uiso 1 1 calc R . . . .
C15 C 1.0463(2) 0.56418(17) 0.30400(14) 0.0512(5) Uani 1 1 d . . . . .
H15 H 1.068445 0.536514 0.352206 0.061 Uiso 1 1 calc R . . . .
C4 C 0.3856(2) 0.17311(17) 0.16177(15) 0.0577(5) Uani 1 1 d . . . . .
H4 H 0.312349 0.120934 0.183922 0.069 Uiso 1 1 calc R . . . .
C30 C 0.6197(2) 0.85293(17) 0.51616(14) 0.0567(5) Uani 1 1 d . . . . .
H30 H 0.547972 0.777848 0.492219 0.068 Uiso 1 1 calc R . . . .
C35 C 0.9041(2) 1.07697(17) 0.42731(16) 0.0576(5) Uani 1 1 d . . . . .
H35A H 0.995579 1.137869 0.463809 0.069 Uiso 1 1 calc R . . . .
H35B H 0.932058 1.019789 0.381674 0.069 Uiso 1 1 calc R . . . .
C2 C 0.5576(3) 0.20807(18) 0.05197(15) 0.0630(6) Uani 1 1 d . . . . .
H2 H 0.600075 0.178874 0.000532 0.076 Uiso 1 1 calc R . . . .
C3 C 0.4459(3) 0.13109(18) 0.08506(16) 0.0678(6) Uani 1 1 d . . . . .
H3 H 0.412456 0.050939 0.054744 0.081 Uiso 1 1 calc R . . . .
C33 C 0.8329(3) 1.07399(19) 0.58764(16) 0.0637(6) Uani 1 1 d . . . . .
H33 H 0.905121 1.148691 0.612581 0.076 Uiso 1 1 calc R . . . .
C11 C 0.2813(3) 0.4331(2) 0.45906(16) 0.0706(7) Uani 1 1 d . . . . .
H11A H 0.187217 0.382779 0.420783 0.106 Uiso 1 1 calc GR . . . .
H11B H 0.263457 0.479665 0.516582 0.106 Uiso 1 1 calc GR . . . .
H11C H 0.334797 0.386414 0.472890 0.106 Uiso 1 1 calc GR . . . .
C31 C 0.6425(3) 0.9100(2) 0.61114(16) 0.0706(6) Uani 1 1 d . . . . .
H31 H 0.586294 0.873631 0.651002 0.085 Uiso 1 1 calc R . . . .
C32 C 0.7484(3) 1.0208(2) 0.64667(16) 0.0705(6) Uani 1 1 d . . . . .
H32 H 0.763158 1.060020 0.710582 0.085 Uiso 1 1 calc R . . . .
C19 C 0.9211(3) 0.6171(2) -0.00553(15) 0.0735(7) Uani 1 1 d . . . . .
H19A H 0.853508 0.539025 -0.009401 0.088 Uiso 1 1 calc R . . . .
H19B H 1.016508 0.612209 -0.021423 0.088 Uiso 1 1 calc R . . . .
C39 C 0.8100(3) 1.2340(2) 0.43672(18) 0.0732(7) Uani 1 1 d . . . . .
H39A H 0.903108 1.283997 0.477887 0.088 Uiso 1 1 calc R . . . .
H39B H 0.730733 1.215504 0.474828 0.088 Uiso 1 1 calc R . . . .
C36 C 0.8916(3) 1.1605(2) 0.29959(18) 0.0741(7) Uani 1 1 d . . . . .
H36A H 0.876025 1.091662 0.246663 0.089 Uiso 1 1 calc R . . . .
H36B H 0.998315 1.204730 0.317080 0.089 Uiso 1 1 calc R . . . .
C22 C 0.9773(4) 0.8620(2) 0.0323(2) 0.0904(9) Uani 1 1 d . . . . .
H22A H 0.882120 0.867127 0.048583 0.109 Uiso 1 1 calc R . . . .
H22B H 1.045995 0.940465 0.038141 0.109 Uiso 1 1 calc R . . . .
C20 C 0.8569(4) 0.6622(2) -0.07490(17) 0.0954(10) Uani 1 1 d . . . . .
H20A H 0.848066 0.611708 -0.138155 0.114 Uiso 1 1 calc R . . . .
H20B H 0.757314 0.660092 -0.062609 0.114 Uiso 1 1 calc R . . . .
C21 C 0.9553(3) 0.7856(3) -0.0675(2) 0.0904(9) Uani 1 1 d . . . . .
H21A H 0.908957 0.815036 -0.109010 0.108 Uiso 1 1 calc R . . . .
H21B H 1.051636 0.786815 -0.086246 0.108 Uiso 1 1 calc R . . . .
C23 C 1.0393(3) 0.8129(2) 0.0991(2) 0.0856(8) Uani 1 1 d . . . . .
H23A H 1.138471 0.814402 0.086391 0.103 Uiso 1 1 calc R . . . .
H23B H 1.048438 0.861412 0.163144 0.103 Uiso 1 1 calc R . . . .
C38 C 0.7728(4) 1.2937(3) 0.3699(2) 0.1036(10) Uani 1 1 d . . . . .
H38A H 0.832239 1.376805 0.390902 0.124 Uiso 1 1 calc R . . . .
H38B H 0.667397 1.283579 0.365204 0.124 Uiso 1 1 calc R . . . .
C37 C 0.8099(5) 1.2350(3) 0.2765(2) 0.1101(11) Uani 1 1 d . . . . .
H37A H 0.873391 1.292685 0.249991 0.132 Uiso 1 1 calc R . . . .
H37B H 0.719354 1.186952 0.232353 0.132 Uiso 1 1 calc R . . . .

loop_
_atom_site_aniso_label
_atom_site_aniso_U_11
_atom_site_aniso_U_22
_atom_site_aniso_U_33
_atom_site_aniso_U_23
_atom_site_aniso_U_13
_atom_site_aniso_U_12
O2 0.0492(7) 0.0334(6) 0.0511(7) 0.0123(5) 0.0175(6) 0.0148(5)
O1 0.0580(8) 0.0484(7) 0.0566(8) 0.0177(6) 0.0265(6) 0.0169(6)
N2 0.0403(7) 0.0356(7) 0.0481(8) 0.0136(6) 0.0035(6) 0.0168(6)
N1 0.0451(8) 0.0432(8) 0.0423(8) 0.0185(6) 0.0110(6) 0.0163(6)
N3 0.0487(9) 0.0454(9) 0.0678(11) 0.0201(8) 0.0103(8) 0.0133(7)
C8 0.0354(8) 0.0344(8) 0.0437(9) 0.0120(7) 0.0045(7) 0.0133(7)
C13 0.0381(8) 0.0355(8) 0.0386(9) 0.0104(7) 0.0065(7) 0.0158(7)
C6 0.0406(9) 0.0402(9) 0.0400(9) 0.0118(7) 0.0027(7) 0.0155(7)
C7 0.0348(8) 0.0378(8) 0.0404(9) 0.0126(7) 0.0052(7) 0.0132(7)
C18 0.0383(8) 0.0389(9) 0.0416(9) 0.0126(7) 0.0070(7) 0.0167(7)
C12 0.0349(8) 0.0385(8) 0.0396(9) 0.0140(7) 0.0064(7) 0.0140(7)
C9 0.0404(9) 0.0432(9) 0.0434(9) 0.0141(8) 0.0106(7) 0.0155(7)
C25 0.0345(8) 0.0349(8) 0.0474(10) 0.0146(7) 0.0058(7) 0.0145(7)
C24 0.0352(8) 0.0384(9) 0.0484(10) 0.0192(7) 0.0090(7) 0.0158(7)
C5 0.0464(9) 0.0373(9) 0.0468(10) 0.0124(8) 0.0027(8) 0.0132(7)
C14 0.0462(9) 0.0491(10) 0.0501(10) 0.0237(8) 0.0101(8) 0.0207(8)
C29 0.0457(9) 0.0380(9) 0.0488(10) 0.0115(8) 0.0055(8) 0.0219(7)
C10 0.0420(9) 0.0393(9) 0.0550(11) 0.0178(8) 0.0110(8) 0.0085(7)
C28 0.0440(9) 0.0404(9) 0.0631(12) 0.0155(8) 0.0033(8) 0.0213(8)
C1 0.0583(11) 0.0476(10) 0.0470(10) 0.0121(8) 0.0103(9) 0.0206(9)
C17 0.0371(9) 0.0530(11) 0.0608(12) 0.0201(9) 0.0104(8) 0.0172(8)
C26 0.0472(10) 0.0539(11) 0.0463(10) 0.0177(8) 0.0036(8) 0.0256(8)
C34 0.0461(10) 0.0420(10) 0.0591(12) 0.0105(9) -0.0027(8) 0.0224(8)
C27 0.0543(11) 0.0546(11) 0.0614(12) 0.0249(10) 0.0010(9) 0.0287(9)
C16 0.0397(9) 0.0539(11) 0.0694(13) 0.0193(10) 0.0006(9) 0.0212(8)
C15 0.0530(11) 0.0548(11) 0.0532(11) 0.0211(9) -0.0005(9) 0.0256(9)
C4 0.0651(12) 0.0408(10) 0.0604(12) 0.0138(9) 0.0067(10) 0.0121(9)
C30 0.0712(13) 0.0463(11) 0.0550(12) 0.0144(9) 0.0139(10) 0.0243(10)
C35 0.0403(10) 0.0455(10) 0.0812(15) 0.0137(10) 0.0039(9) 0.0129(8)
C2 0.0839(15) 0.0538(12) 0.0500(11) 0.0064(10) 0.0142(11) 0.0303(11)
C3 0.0904(17) 0.0398(11) 0.0630(14) 0.0041(10) 0.0071(12) 0.0201(11)
C33 0.0646(13) 0.0509(12) 0.0673(14) 0.0005(10) -0.0123(11) 0.0263(10)
C11 0.0760(15) 0.0633(13) 0.0696(14) 0.0243(11) 0.0379(12) 0.0152(11)
C31 0.1018(19) 0.0673(15) 0.0573(13) 0.0226(11) 0.0212(13) 0.0445(14)
C32 0.0950(18) 0.0728(15) 0.0504(12) 0.0060(11) -0.0015(12) 0.0500(14)
C19 0.118(2) 0.0759(15) 0.0461(12) 0.0177(11) 0.0118(12) 0.0595(15)
C39 0.0909(17) 0.0611(14) 0.0877(17) 0.0360(13) 0.0340(14) 0.0396(13)
C36 0.0761(15) 0.0608(14) 0.0742(15) 0.0200(12) 0.0214(13) 0.0102(12)
C22 0.108(2) 0.0673(16) 0.092(2) 0.0490(15) -0.0096(16) 0.0094(14)
C20 0.161(3) 0.0870(19) 0.0474(13) 0.0136(13) -0.0109(16) 0.065(2)
C21 0.102(2) 0.130(3) 0.0833(19) 0.0727(19) 0.0340(16) 0.0628(19)
C23 0.0876(18) 0.0644(15) 0.0925(19) 0.0485(14) -0.0163(14) -0.0042(13)
C38 0.125(3) 0.105(2) 0.133(3) 0.078(2) 0.057(2) 0.069(2)
C37 0.156(3) 0.097(2) 0.099(2) 0.0549(19) 0.022(2) 0.052(2)

loop_
_atom_type_symbol
_atom_type_description
_atom_type_scat_dispersion_real
_atom_type_scat_dispersion_imag
_atom_type_scat_source
C C 0.0033 0.0016 'International Tables Vol C Tables 4.2.6.8 and 6.1.1.4'
H H 0.0000 0.0000 'International Tables Vol C Tables 4.2.6.8 and 6.1.1.4'
N N 0.0061 0.0033 'International Tables Vol C Tables 4.2.6.8 and 6.1.1.4'
O O 0.0106 0.0060 'International Tables Vol C Tables 4.2.6.8 and 6.1.1.4'

loop_
_geom_angle_atom_site_label_1
_geom_angle_atom_site_label_2
_geom_angle_atom_site_label_3
_geom_angle
_geom_angle_site_symmetry_1
_geom_angle_site_symmetry_3
_geom_angle_publ_flag
C8 O2 C25 117.56(12) . . ?
C9 O1 C11 116.77(15) . . ?
C25 N2 C29 118.02(14) . . ?
C25 N2 C28 115.19(14) . . ?
C29 N2 C28 113.32(13) . . ?
C18 N1 C19 114.57(15) . . ?
C18 N1 C23 114.23(15) . . ?
C19 N1 C23 112.35(18) . . ?
C35 N3 C39 114.11(18) . . ?
C35 N3 C36 114.75(18) . . ?
C39 N3 C36 104.50(17) . . ?
O2 C8 C7 124.83(14) . . ?
O2 C8 C9 113.76(14) . . ?
C7 C8 C9 121.40(15) . . ?
C18 C13 C12 120.31(14) . . ?
C14 C13 C18 118.24(15) . . ?
C14 C13 C12 121.36(15) . . ?
C5 C6 C7 119.18(15) . . ?
C1 C6 C7 122.75(15) . . ?
C1 C6 C5 118.06(16) . . ?
C8 C7 C6 119.08(15) . . ?
C8 C7 C12 119.88(14) . . ?
C6 C7 C12 121.04(14) . . ?
C13 C18 N1 118.83(14) . . ?
C17 C18 N1 122.01(15) . . ?
C17 C18 C13 119.15(16) . . ?
C13 C12 H12 107.5 . . ?
C13 C12 C24 110.50(13) . . ?
C7 C12 C13 113.16(13) . . ?
C7 C12 H12 107.5 . . ?
C7 C12 C24 110.48(13) . . ?
C24 C12 H12 107.5 . . ?
O1 C9 C8 114.33(14) . . ?
C10 C9 O1 125.89(15) . . ?
C10 C9 C8 119.78(15) . . ?
O2 C25 H25 108.7 . . ?
O2 C25 C24 109.42(13) . . ?
N2 C25 O2 109.95(12) . . ?
N2 C25 H25 108.7 . . ?
N2 C25 C24 111.33(13) . . ?
C24 C25 H25 108.7 . . ?
C12 C24 H24 107.4 . . ?
C25 C24 C12 110.36(13) . . ?
C25 C24 H24 107.4 . . ?
C25 C24 C26 110.83(13) . . ?
C26 C24 C12 113.25(14) . . ?
C26 C24 H24 107.4 . . ?
C10 C5 C6 119.73(15) . . ?
C10 C5 C4 121.33(17) . . ?
C4 C5 C6 118.94(17) . . ?
C13 C14 H14 119.2 . . ?
C15 C14 C13 121.68(17) . . ?
C15 C14 H14 119.2 . . ?
C34 C29 N2 117.81(16) . . ?
C30 C29 N2 122.09(16) . . ?
C30 C29 C34 120.05(18) . . ?
C9 C10 C5 120.76(16) . . ?
C9 C10 H10 119.6 . . ?
C5 C10 H10 119.6 . . ?
N2 C28 H28A 109.4 . . ?
N2 C28 H28B 109.4 . . ?
N2 C28 C27 110.97(15) . . ?
H28A C28 H28B 108.0 . . ?
C27 C28 H28A 109.4 . . ?
C27 C28 H28B 109.4 . . ?
C6 C1 H1 119.3 . . ?
C2 C1 C6 121.36(18) . . ?
C2 C1 H1 119.3 . . ?
C18 C17 H17 119.2 . . ?
C16 C17 C18 121.62(17) . . ?
C16 C17 H17 119.2 . . ?
C24 C26 H26A 109.7 . . ?
C24 C26 H26B 109.7 . . ?
H26A C26 H26B 108.2 . . ?
C27 C26 C24 109.81(15) . . ?
C27 C26 H26A 109.7 . . ?
C27 C26 H26B 109.7 . . ?
C29 C34 C35 120.68(18) . . ?
C33 C34 C29 118.02(19) . . ?
C33 C34 C35 121.30(18) . . ?
C28 C27 C26 111.54(15) . . ?
C28 C27 H27A 109.3 . . ?
C28 C27 H27B 109.3 . . ?
C26 C27 H27A 109.3 . . ?
C26 C27 H27B 109.3 . . ?
H27A C27 H27B 108.0 . . ?
C17 C16 H16 120.2 . . ?
C15 C16 C17 119.50(17) . . ?
C15 C16 H16 120.2 . . ?
C14 C15 H15 120.1 . . ?
C16 C15 C14 119.81(18) . . ?
C16 C15 H15 120.1 . . ?
C5 C4 H4 119.4 . . ?
C3 C4 C5 121.10(19) . . ?
C3 C4 H4 119.4 . . ?
C29 C30 H30 119.6 . . ?
C31 C30 C29 120.7(2) . . ?
C31 C30 H30 119.6 . . ?
N3 C35 C34 112.51(15) . . ?
N3 C35 H35A 109.1 . . ?
N3 C35 H35B 109.1 . . ?
C34 C35 H35A 109.1 . . ?
C34 C35 H35B 109.1 . . ?
H35A C35 H35B 107.8 . . ?
C1 C2 H2 119.8 . . ?
C1 C2 C3 120.38(19) . . ?
C3 C2 H2 119.8 . . ?
C4 C3 C2 120.11(19) . . ?
C4 C3 H3 119.9 . . ?
C2 C3 H3 119.9 . . ?
C34 C33 H33 119.3 . . ?
C32 C33 C34 121.4(2) . . ?
C32 C33 H33 119.3 . . ?
O1 C11 H11A 109.5 . . ?
O1 C11 H11B 109.5 . . ?
O1 C11 H11C 109.5 . . ?
H11A C11 H11B 109.5 . . ?
H11A C11 H11C 109.5 . . ?
H11B C11 H11C 109.5 . . ?
C30 C31 H31 120.1 . . ?
C32 C31 C30 119.7(2) . . ?
C32 C31 H31 120.1 . . ?
C33 C32 H32 120.0 . . ?
C31 C32 C33 120.0(2) . . ?
C31 C32 H32 120.0 . . ?
N1 C19 H19A 109.5 . . ?
N1 C19 H19B 109.5 . . ?
N1 C19 C20 110.76(18) . . ?
H19A C19 H19B 108.1 . . ?
C20 C19 H19A 109.5 . . ?
C20 C19 H19B 109.5 . . ?
N3 C39 H39A 110.6 . . ?
N3 C39 H39B 110.6 . . ?
N3 C39 C38 105.7(2) . . ?
H39A C39 H39B 108.7 . . ?
C38 C39 H39A 110.6 . . ?
C38 C39 H39B 110.6 . . ?
N3 C36 H36A 111.1 . . ?
N3 C36 H36B 111.1 . . ?
N3 C36 C37 103.5(2) . . ?
H36A C36 H36B 109.0 . . ?
C37 C36 H36A 111.1 . . ?
C37 C36 H36B 111.1 . . ?
H22A C22 H22B 108.1 . . ?
C21 C22 H22A 109.5 . . ?
C21 C22 H22B 109.5 . . ?
C21 C22 C23 110.7(3) . . ?
C23 C22 H22A 109.5 . . ?
C23 C22 H22B 109.5 . . ?
C19 C20 H20A 109.5 . . ?
C19 C20 H20B 109.5 . . ?
H20A C20 H20B 108.0 . . ?
C21 C20 C19 110.9(2) . . ?
C21 C20 H20A 109.5 . . ?
C21 C20 H20B 109.5 . . ?
C22 C21 H21A 109.8 . . ?
C22 C21 H21B 109.8 . . ?
C20 C21 C22 109.4(2) . . ?
C20 C21 H21A 109.8 . . ?
C20 C21 H21B 109.8 . . ?
H21A C21 H21B 108.3 . . ?
N1 C23 C22 110.8(2) . . ?
N1 C23 H23A 109.5 . . ?
N1 C23 H23B 109.5 . . ?
C22 C23 H23A 109.5 . . ?
C22 C23 H23B 109.5 . . ?
H23A C23 H23B 108.1 . . ?
C39 C38 H38A 110.7 . . ?
C39 C38 H38B 110.7 . . ?
C39 C38 C37 105.3(2) . . ?
H38A C38 H38B 108.8 . . ?
C37 C38 H38A 110.7 . . ?
C37 C38 H38B 110.7 . . ?
C36 C37 H37A 110.9 . . ?
C36 C37 H37B 110.9 . . ?
C38 C37 C36 104.2(2) . . ?
C38 C37 H37A 110.9 . . ?
C38 C37 H37B 110.9 . . ?
H37A C37 H37B 108.9 . . ?

loop_
_geom_bond_atom_site_label_1
_geom_bond_atom_site_label_2
_geom_bond_distance
_geom_bond_site_symmetry_2
_geom_bond_publ_flag
O2 C8 1.3591(19) . ?
O2 C25 1.4757(19) . ?
O1 C9 1.361(2) . ?
O1 C11 1.423(2) . ?
N2 C25 1.420(2) . ?
N2 C29 1.431(2) . ?
N2 C28 1.469(2) . ?
N1 C18 1.439(2) . ?
N1 C19 1.443(3) . ?
N1 C23 1.450(3) . ?
N3 C35 1.446(3) . ?
N3 C39 1.446(3) . ?
N3 C36 1.453(3) . ?
C8 C7 1.367(2) . ?
C8 C9 1.434(2) . ?
C13 C18 1.401(2) . ?
C13 C12 1.528(2) . ?
C13 C14 1.387(2) . ?
C6 C7 1.436(2) . ?
C6 C5 1.422(2) . ?
C6 C1 1.411(2) . ?
C7 C12 1.515(2) . ?
C18 C17 1.393(2) . ?
C12 H12 0.9800 . ?
C12 C24 1.539(2) . ?
C9 C10 1.359(2) . ?
C25 H25 0.9800 . ?
C25 C24 1.516(2) . ?
C24 H24 0.9800 . ?
C24 C26 1.526(2) . ?
C5 C10 1.412(3) . ?
C5 C4 1.417(3) . ?
C14 H14 0.9300 . ?
C14 C15 1.386(3) . ?
C29 C34 1.400(2) . ?
C29 C30 1.385(3) . ?
C10 H10 0.9300 . ?
C28 H28A 0.9700 . ?
C28 H28B 0.9700 . ?
C28 C27 1.505(3) . ?
C1 H1 0.9300 . ?
C1 C2 1.371(3) . ?
C17 H17 0.9300 . ?
C17 C16 1.373(3) . ?
C26 H26A 0.9700 . ?
C26 H26B 0.9700 . ?
C26 C27 1.524(3) . ?
C34 C35 1.504(3) . ?
C34 C33 1.390(3) . ?
C27 H27A 0.9700 . ?
C27 H27B 0.9700 . ?
C16 H16 0.9300 . ?
C16 C15 1.371(3) . ?
C15 H15 0.9300 . ?
C4 H4 0.9300 . ?
C4 C3 1.363(3) . ?
C30 H30 0.9300 . ?
C30 C31 1.379(3) . ?
C35 H35A 0.9700 . ?
C35 H35B 0.9700 . ?
C2 H2 0.9300 . ?
C2 C3 1.394(3) . ?
C3 H3 0.9300 . ?
C33 H33 0.9300 . ?
C33 C32 1.378(3) . ?
C11 H11A 0.9600 . ?
C11 H11B 0.9600 . ?
C11 H11C 0.9600 . ?
C31 H31 0.9300 . ?
C31 C32 1.373(3) . ?
C32 H32 0.9300 . ?
C19 H19A 0.9700 . ?
C19 H19B 0.9700 . ?
C19 C20 1.515(3) . ?
C39 H39A 0.9700 . ?
C39 H39B 0.9700 . ?
C39 C38 1.506(3) . ?
C36 H36A 0.9700 . ?
C36 H36B 0.9700 . ?
C36 C37 1.512(4) . ?
C22 H22A 0.9700 . ?
C22 H22B 0.9700 . ?
C22 C21 1.505(4) . ?
C22 C23 1.512(3) . ?
C20 H20A 0.9700 . ?
C20 H20B 0.9700 . ?
C20 C21 1.505(4) . ?
C21 H21A 0.9700 . ?
C21 H21B 0.9700 . ?
C23 H23A 0.9700 . ?
C23 H23B 0.9700 . ?
C38 H38A 0.9700 . ?
C38 H38B 0.9700 . ?
C38 C37 1.510(4) . ?
C37 H37A 0.9700 . ?
C37 H37B 0.9700 . ?
